data_7711898
loop_
_publ_author_name
'Ludwig, Stephan'
'Hamann, Friederike M.'
'Helmdach, Kai'
'Villinger, Alexander'
'Seidel, Wolfram W.'

_publ_section_title
;
 Tuning the potential of redox-active diphosphine ligands based on the
 alkyne complexes
 [Tp*W(CO)L{&#x3b7;<sup>2</sup>-C<sub>2</sub>(PPh<sub>2</sub>)<sub>2</sub>}].
;
_journal_issue 2
_journal_name_full 'Dalton transactions (Cambridge, England : 2003)'
_journal_page_first 326
_journal_page_last 337
_journal_paper_doi 10.1039/d2dt02794a
_journal_volume 52
_journal_year 2023
_chemical_formula_moiety 'C45 H48 B F N6 O P2 W, 2 (C H Cl3)'
_chemical_formula_sum 'C47 H50 B Cl6 F N6 O P2 W'
_chemical_formula_weight 1203.23
_chemical_name_systematic
\h2-{bis(diphenylphosphanyl)ethyne}-carbonyl-fluorido-hydrido{tris(3,4,5-trimethylpyrazolyl)borato}-tungsten(II)
_chemical_properties_physical Air-sensitive,Moisture-sensitive
_space_group_crystal_system triclinic
_space_group_IT_number 2
_space_group_name_Hall '-P 1'
_space_group_name_H-M_alt 'P -1'
_atom_sites_solution_hydrogens geom
_audit_creation_method SHELXL-2014
_audit_update_record
;
2022-08-18 deposited with the CCDC.	2022-12-12 downloaded from the CCDC.
;
_cell_angle_alpha 86.448(4)
_cell_angle_beta 78.987(4)
_cell_angle_gamma 68.149(4)
_cell_formula_units_Z 2
_cell_length_a 11.5877(10)
_cell_length_b 13.9252(12)
_cell_length_c 16.8414(15)
_cell_measurement_reflns_used 9673
_cell_measurement_temperature 123(2)
_cell_measurement_theta_max 31.09
_cell_measurement_theta_min 2.46
_cell_volume 2475.7(4)
_computing_cell_refinement 'Bruker SAINT'
_computing_data_collection 'Bruker APEX2'
_computing_data_reduction 'Bruker SAINT'
_computing_molecular_graphics 'Mercury 2016'
_computing_publication_material SHELXL-2013
_computing_structure_refinement 'SHELXL-2014 (Sheldrick, 2014)'
_computing_structure_solution 'SHELXS-97 (Sheldrick, 2008)'
_diffrn_ambient_temperature 123(2)
_diffrn_measured_fraction_theta_full 0.998
_diffrn_measured_fraction_theta_max 0.996
_diffrn_measurement_device_type 'Bruker APEX-II CCD'
_diffrn_measurement_method '\f and \w scans'
_diffrn_radiation_monochromator graphite
_diffrn_radiation_source 'sealed tube'
_diffrn_radiation_type MoK\a
_diffrn_radiation_wavelength 0.71073
_diffrn_reflns_av_R_equivalents 0.0503
_diffrn_reflns_av_unetI/netI 0.0503
_diffrn_reflns_Laue_measured_fraction_full 0.998
_diffrn_reflns_Laue_measured_fraction_max 0.996
_diffrn_reflns_limit_h_max 17
_diffrn_reflns_limit_h_min -17
_diffrn_reflns_limit_k_max 21
_diffrn_reflns_limit_k_min -21
_diffrn_reflns_limit_l_max 23
_diffrn_reflns_limit_l_min -25
_diffrn_reflns_number 80268
_diffrn_reflns_point_group_measured_fraction_full 0.998
_diffrn_reflns_point_group_measured_fraction_max 0.996
_diffrn_reflns_theta_full 25.242
_diffrn_reflns_theta_max 32.499
_diffrn_reflns_theta_min 2.089
_exptl_absorpt_coefficient_mu 2.768
_exptl_absorpt_correction_T_max 0.7464
_exptl_absorpt_correction_T_min 0.6002
_exptl_absorpt_correction_type multi-scan
_exptl_absorpt_process_details '(SADABS; Sheldrick, 2004)'
_exptl_crystal_colour green
_exptl_crystal_density_diffrn 1.614
_exptl_crystal_description block
_exptl_crystal_F_000 1204
_exptl_crystal_recrystallization_method 'Re-crystallisation from solvent: CHCl3'
_exptl_crystal_size_max 0.260
_exptl_crystal_size_mid 0.060
_exptl_crystal_size_min 0.040
_platon_squeeze_details
;
The unit cell contains 4 chloroform molecules which have been treated 
as a diffuse contribution to the overall scattering without specific atom 
positions by SQUEEZE/PLATON.
;
_refine_diff_density_max 1.482
_refine_diff_density_min -1.713
_refine_diff_density_rms 0.100
_refine_ls_extinction_method none
_refine_ls_goodness_of_fit_ref 1.027
_refine_ls_hydrogen_treatment constr
_refine_ls_matrix_type full
_refine_ls_number_parameters 515
_refine_ls_number_reflns 17837
_refine_ls_number_restraints 0
_refine_ls_restrained_S_all 1.027
_refine_ls_R_factor_all 0.0424
_refine_ls_R_factor_gt 0.0319
_refine_ls_shift/su_max 0.009
_refine_ls_shift/su_mean 0.000
_refine_ls_structure_factor_coef Fsqd
_refine_ls_weighting_details 'w=1/[\s^2^(Fo^2^)+(0.0346P)^2^+0.6186P] where P=(Fo^2^+2Fc^2^)/3'
_refine_ls_weighting_scheme calc
_refine_ls_wR_factor_gt 0.0721
_refine_ls_wR_factor_ref 0.0760
_reflns_Friedel_coverage 0.000
_reflns_number_gt 15081
_reflns_number_total 17837
_reflns_threshold_expression 'I > 2\s(I)'
_cod_data_source_file d2dt02794a2.cif
_cod_data_source_block is_sl238
_cod_depositor_comments 'Adding full bibliography for 7711895--7711909.cif.'
_cod_database_code 7711898
_shelx_space_group_comment
;
The symmetry employed for this shelxl refinement is uniquely defined
by the following loop, which should always be used as a source of
symmetry information in preference to the above space-group names.
They are only intended as comments.
;
_shelx_estimated_absorpt_t_min 0.533
_shelx_estimated_absorpt_t_max 0.897
_shelxl_version_number 2014-3

loop_
_space_group_symop_operation_xyz
'x, y, z'
'-x, -y, -z'

loop_
_atom_site_label
_atom_site_type_symbol
_atom_site_fract_x
_atom_site_fract_y
_atom_site_fract_z
_atom_site_U_iso_or_equiv
_atom_site_adp_type
_atom_site_occupancy
_atom_site_site_symmetry_order
_atom_site_calc_flag
_atom_site_refinement_flags_posn
_atom_site_refinement_flags_adp
_atom_site_refinement_flags_occupancy
_atom_site_disorder_assembly
_atom_site_disorder_group
W1 W 0.90491(2) 0.96361(2) 0.69178(2) 0.02212(3) Uani 1 1 d . . . . .
P1 P 0.61888(5) 1.18067(4) 0.77933(4) 0.02565(11) Uani 1 1 d . . . . .
P2 P 0.97110(6) 1.18334(4) 0.76426(3) 0.02499(11) Uani 1 1 d . . . . .
F1 F 0.91302(14) 0.99160(11) 0.57565(9) 0.0358(3) Uani 1 1 d . . . . .
O1 O 1.18048(16) 0.94290(15) 0.69705(13) 0.0425(5) Uani 1 1 d . . . . .
N1 N 0.98355(17) 0.79745(14) 0.65272(11) 0.0242(4) Uani 1 1 d . . . . .
N2 N 0.91920(17) 0.73381(13) 0.68303(11) 0.0245(4) Uani 1 1 d . . . . .
N3 N 0.73006(16) 0.94355(13) 0.67375(11) 0.0227(3) Uani 1 1 d . . . . .
N4 N 0.69936(17) 0.86249(14) 0.70823(11) 0.0245(4) Uani 1 1 d . . . . .
N5 N 0.89635(17) 0.88063(14) 0.80661(11) 0.0247(4) Uani 1 1 d . . . . .
N6 N 0.82958(17) 0.81566(14) 0.81932(11) 0.0255(4) Uani 1 1 d . . . . .
B1 B 0.7970(2) 0.77558(19) 0.74702(15) 0.0251(5) Uani 1 1 d . . . . .
H1 H 0.7645 0.7190 0.7646 0.030 Uiso 1 1 calc R U . . .
C1 C 0.7802(2) 1.09744(16) 0.74963(13) 0.0230(4) Uani 1 1 d . . . . .
C2 C 0.8949(2) 1.10130(16) 0.73894(13) 0.0235(4) Uani 1 1 d . . . . .
C3 C 1.0785(2) 0.95076(18) 0.69354(16) 0.0306(5) Uani 1 1 d . . . . .
C4 C 1.1672(2) 0.7885(2) 0.54436(16) 0.0365(6) Uani 1 1 d . . . . .
H4A H 1.2262 0.7372 0.5039 0.055 Uiso 1 1 calc R U . . .
H4B H 1.1210 0.8514 0.5171 0.055 Uiso 1 1 calc R U . . .
H4C H 1.2145 0.8051 0.5804 0.055 Uiso 1 1 calc R U . . .
C5 C 1.0757(2) 0.74529(17) 0.59271(14) 0.0274(4) Uani 1 1 d . . . . .
C6 C 1.0708(2) 0.64820(18) 0.58306(15) 0.0349(5) Uani 1 1 d . . . . .
C7 C 0.9712(2) 0.64374(17) 0.64127(14) 0.0300(5) Uani 1 1 d . . . . .
C8 C 0.9202(3) 0.5588(2) 0.65769(18) 0.0435(7) Uani 1 1 d . . . . .
H8A H 0.9714 0.5005 0.6208 0.065 Uiso 1 1 calc R U . . .
H8B H 0.9233 0.5361 0.7137 0.065 Uiso 1 1 calc R U . . .
H8C H 0.8324 0.5844 0.6492 0.065 Uiso 1 1 calc R U . . .
C9 C 1.1525(4) 0.5680(3) 0.5195(2) 0.0737(12) Uani 1 1 d . . . . .
H9A H 1.2157 0.5921 0.4866 0.111 Uiso 1 1 calc R U . . .
H9B H 1.1954 0.5030 0.5457 0.111 Uiso 1 1 calc R U . . .
H9C H 1.0998 0.5566 0.4848 0.111 Uiso 1 1 calc R U . . .
C10 C 0.6368(2) 1.09355(19) 0.58642(14) 0.0312(5) Uani 1 1 d . . . . .
H10A H 0.5497 1.1435 0.5920 0.047 Uiso 1 1 calc R U . . .
H10B H 0.6712 1.0755 0.5292 0.047 Uiso 1 1 calc R U . . .
H10C H 0.6886 1.1242 0.6076 0.047 Uiso 1 1 calc R U . . .
C11 C 0.6384(2) 0.99807(17) 0.63294(13) 0.0238(4) Uani 1 1 d . . . . .
C12 C 0.5475(2) 0.95307(18) 0.64081(14) 0.0275(4) Uani 1 1 d . . . . .
C13 C 0.5889(2) 0.86781(18) 0.68873(14) 0.0283(5) Uani 1 1 d . . . . .
C14 C 0.5289(2) 0.7906(2) 0.71781(18) 0.0397(6) Uani 1 1 d . . . . .
H14A H 0.4502 0.8084 0.6970 0.060 Uiso 1 1 calc R U . . .
H14B H 0.5869 0.7214 0.6984 0.060 Uiso 1 1 calc R U . . .
H14C H 0.5104 0.7915 0.7771 0.060 Uiso 1 1 calc R U . . .
C15 C 0.4271(2) 0.9921(2) 0.60770(16) 0.0373(6) Uani 1 1 d . . . . .
H15A H 0.4223 1.0541 0.5756 0.056 Uiso 1 1 calc R U . . .
H15B H 0.4255 0.9384 0.5734 0.056 Uiso 1 1 calc R U . . .
H15C H 0.3548 1.0091 0.6525 0.056 Uiso 1 1 calc R U . . .
C16 C 1.0184(2) 0.94140(19) 0.88643(16) 0.0345(5) Uani 1 1 d . . . . .
H16A H 1.0357 0.9327 0.9417 0.052 Uiso 1 1 calc R U . . .
H16B H 1.0982 0.9145 0.8479 0.052 Uiso 1 1 calc R U . . .
H16C H 0.9750 1.0150 0.8763 0.052 Uiso 1 1 calc R U . . .
C17 C 0.9365(2) 0.88350(17) 0.87639(14) 0.0285(5) Uani 1 1 d . . . . .
C18 C 0.8943(2) 0.82297(19) 0.93441(14) 0.0335(5) Uani 1 1 d . . . . .
C19 C 0.8277(2) 0.78042(18) 0.89646(14) 0.0310(5) Uani 1 1 d . . . . .
C20 C 0.7625(3) 0.7082(2) 0.92945(17) 0.0460(7) Uani 1 1 d . . . . .
H20A H 0.7725 0.6925 0.9858 0.069 Uiso 1 1 calc R U . . .
H20B H 0.6724 0.7407 0.9268 0.069 Uiso 1 1 calc R U . . .
H20C H 0.7998 0.6440 0.8974 0.069 Uiso 1 1 calc R U . . .
C21 C 0.9216(3) 0.8018(2) 1.01891(16) 0.0469(7) Uani 1 1 d . . . . .
H21A H 0.9703 0.8423 1.0299 0.070 Uiso 1 1 calc R U . . .
H21B H 0.8419 0.8213 1.0578 0.070 Uiso 1 1 calc R U . . .
H21C H 0.9706 0.7279 1.0241 0.070 Uiso 1 1 calc R U . . .
C22 C 0.5304(2) 1.09702(18) 0.81680(14) 0.0280(5) Uani 1 1 d . . . . .
C23 C 0.5649(2) 1.01850(18) 0.87263(15) 0.0319(5) Uani 1 1 d . . . . .
H23 H 0.6433 1.0011 0.8903 0.038 Uiso 1 1 calc R U . . .
C24 C 0.4865(3) 0.9655(2) 0.90268(16) 0.0379(6) Uani 1 1 d . . . . .
H24 H 0.5112 0.9122 0.9410 0.045 Uiso 1 1 calc R U . . .
C25 C 0.3715(3) 0.9895(2) 0.87719(18) 0.0455(7) Uani 1 1 d . . . . .
H25 H 0.3177 0.9530 0.8981 0.055 Uiso 1 1 calc R U . . .
C26 C 0.3365(3) 1.0664(3) 0.82163(18) 0.0472(7) Uani 1 1 d . . . . .
H26 H 0.2587 1.0826 0.8035 0.057 Uiso 1 1 calc R U . . .
C27 C 0.4151(2) 1.1205(2) 0.79192(16) 0.0375(6) Uani 1 1 d . . . . .
H27 H 0.3897 1.1743 0.7541 0.045 Uiso 1 1 calc R U . . .
C28 C 0.6155(2) 1.23526(17) 0.87645(13) 0.0265(4) Uani 1 1 d . . . . .
C29 C 0.5178(2) 1.32959(18) 0.89902(15) 0.0335(5) Uani 1 1 d . . . . .
H29 H 0.4605 1.3624 0.8634 0.040 Uiso 1 1 calc R U . . .
C30 C 0.5029(3) 1.3761(2) 0.97220(17) 0.0422(6) Uani 1 1 d . . . . .
H30 H 0.4350 1.4400 0.9869 0.051 Uiso 1 1 calc R U . . .
C31 C 0.5867(3) 1.3301(2) 1.02434(16) 0.0445(7) Uani 1 1 d . . . . .
H31 H 0.5768 1.3622 1.0746 0.053 Uiso 1 1 calc R U . . .
C32 C 0.6847(3) 1.2370(2) 1.00263(16) 0.0402(6) Uani 1 1 d . . . . .
H32 H 0.7429 1.2053 1.0380 0.048 Uiso 1 1 calc R U . . .
C33 C 0.6990(2) 1.18900(19) 0.92890(15) 0.0320(5) Uani 1 1 d . . . . .
H33 H 0.7660 1.1246 0.9147 0.038 Uiso 1 1 calc R U . . .
C34 C 0.8435(2) 1.31083(17) 0.77025(14) 0.0305(5) Uani 1 1 d . . . A 1
C35 C 0.8214(3) 1.3730(2) 0.83701(18) 0.0460(7) Uani 1 1 d . . . A 1
H35 H 0.8714 1.3489 0.8779 0.055 Uiso 1 1 calc R U . A 1
C36 C 0.7258(4) 1.4707(2) 0.8441(3) 0.0672(12) Uani 1 1 d . . . A 1
H36 H 0.7111 1.5135 0.8897 0.081 Uiso 1 1 calc R U . A 1
C37 C 0.6529(4) 1.5052(2) 0.7856(3) 0.0807(15) Uani 1 1 d . . . A 1
H37 H 0.5879 1.5719 0.7907 0.097 Uiso 1 1 calc R U . A 1
C38 C 0.6729(3) 1.4438(2) 0.7189(2) 0.0658(11) Uani 1 1 d . . . A 1
H38 H 0.6209 1.4676 0.6790 0.079 Uiso 1 1 calc R U . A 1
C39 C 0.7697(3) 1.3470(2) 0.71095(18) 0.0438(7) Uani 1 1 d . . . A 1
H39 H 0.7855 1.3054 0.6646 0.053 Uiso 1 1 calc R U . A 1
C40 C 1.0699(2) 1.19939(16) 0.66972(13) 0.0247(4) Uani 1 1 d . . . . .
C41 C 1.1439(2) 1.25696(18) 0.67577(15) 0.0314(5) Uani 1 1 d . . . . .
H41 H 1.1426 1.2822 0.7272 0.038 Uiso 1 1 calc R U . . .
C42 C 1.2191(3) 1.2779(2) 0.60804(17) 0.0393(6) Uani 1 1 d . . . . .
H42 H 1.2681 1.3180 0.6131 0.047 Uiso 1 1 calc R U . . .
C43 C 1.2231(2) 1.2403(2) 0.53285(16) 0.0390(6) Uani 1 1 d . . . . .
H43 H 1.2742 1.2551 0.4862 0.047 Uiso 1 1 calc R U . . .
C44 C 1.1526(2) 1.1813(2) 0.52606(15) 0.0370(6) Uani 1 1 d . . . . .
H44 H 1.1569 1.1540 0.4748 0.044 Uiso 1 1 calc R U . . .
C45 C 1.0754(2) 1.16167(19) 0.59371(14) 0.0312(5) Uani 1 1 d . . . . .
H45 H 1.0258 1.1222 0.5882 0.037 Uiso 1 1 calc R U . . .

loop_
_atom_site_aniso_label
_atom_site_aniso_U_11
_atom_site_aniso_U_22
_atom_site_aniso_U_33
_atom_site_aniso_U_23
_atom_site_aniso_U_13
_atom_site_aniso_U_12
W1 0.01994(4) 0.01850(4) 0.02921(5) -0.00299(3) -0.00347(3) -0.00850(3)
P1 0.0224(2) 0.0248(3) 0.0267(3) -0.0025(2) -0.0034(2) -0.0053(2)
P2 0.0298(3) 0.0228(3) 0.0262(3) -0.0022(2) -0.0057(2) -0.0133(2)
F1 0.0366(7) 0.0347(8) 0.0365(8) 0.0000(6) -0.0004(6) -0.0166(6)
O1 0.0245(8) 0.0405(10) 0.0634(13) -0.0050(9) -0.0090(8) -0.0115(7)
N1 0.0235(8) 0.0214(9) 0.0294(9) -0.0008(7) -0.0015(7) -0.0115(7)
N2 0.0271(9) 0.0191(8) 0.0276(9) -0.0008(7) -0.0019(7) -0.0102(7)
N3 0.0234(8) 0.0223(8) 0.0235(8) -0.0006(7) -0.0008(7) -0.0114(7)
N4 0.0238(8) 0.0238(9) 0.0298(9) 0.0011(7) -0.0047(7) -0.0133(7)
N5 0.0244(8) 0.0216(9) 0.0279(9) -0.0027(7) -0.0035(7) -0.0083(7)
N6 0.0262(8) 0.0257(9) 0.0245(9) 0.0002(7) -0.0008(7) -0.0113(7)
B1 0.0272(11) 0.0217(11) 0.0287(12) -0.0008(9) -0.0028(9) -0.0125(9)
C1 0.0236(9) 0.0196(9) 0.0252(10) -0.0018(7) -0.0039(8) -0.0072(7)
C2 0.0257(10) 0.0199(9) 0.0255(10) -0.0013(7) -0.0054(8) -0.0086(8)
C3 0.0274(10) 0.0234(11) 0.0421(13) -0.0063(9) -0.0042(10) -0.0107(9)
C4 0.0362(12) 0.0331(13) 0.0379(13) -0.0018(10) 0.0061(10) -0.0161(10)
C5 0.0292(10) 0.0238(10) 0.0275(10) -0.0016(8) -0.0002(9) -0.0099(8)
C6 0.0440(13) 0.0252(11) 0.0326(12) -0.0071(9) 0.0040(10) -0.0135(10)
C7 0.0384(12) 0.0217(10) 0.0309(11) -0.0028(8) -0.0036(10) -0.0129(9)
C8 0.0575(17) 0.0280(13) 0.0473(15) -0.0071(11) 0.0043(13) -0.0240(12)
C9 0.096(3) 0.0483(18) 0.068(2) -0.0353(16) 0.044(2) -0.0400(19)
C10 0.0337(11) 0.0331(12) 0.0303(11) 0.0047(9) -0.0100(10) -0.0150(10)
C11 0.0234(9) 0.0262(10) 0.0232(9) -0.0032(8) -0.0027(8) -0.0109(8)
C12 0.0237(10) 0.0326(12) 0.0283(11) -0.0032(9) -0.0033(8) -0.0128(9)
C13 0.0258(10) 0.0311(12) 0.0320(11) -0.0031(9) -0.0025(9) -0.0160(9)
C14 0.0323(12) 0.0394(14) 0.0543(16) 0.0059(12) -0.0076(12) -0.0221(11)
C15 0.0298(11) 0.0492(15) 0.0385(13) 0.0028(11) -0.0112(10) -0.0188(11)
C16 0.0418(13) 0.0312(12) 0.0361(13) 0.0015(10) -0.0202(11) -0.0136(10)
C17 0.0282(10) 0.0236(11) 0.0315(11) -0.0036(8) -0.0087(9) -0.0049(8)
C18 0.0363(12) 0.0336(13) 0.0259(11) -0.0014(9) -0.0065(10) -0.0069(10)
C19 0.0322(11) 0.0291(12) 0.0280(11) 0.0021(9) -0.0005(9) -0.0096(9)
C20 0.0559(17) 0.0545(18) 0.0350(13) 0.0097(12) -0.0033(13) -0.0327(14)
C21 0.0534(17) 0.0559(18) 0.0293(13) 0.0015(12) -0.0102(12) -0.0167(14)
C22 0.0230(9) 0.0320(12) 0.0280(11) -0.0079(9) -0.0008(8) -0.0096(8)
C23 0.0272(10) 0.0307(12) 0.0363(12) -0.0047(9) -0.0031(9) -0.0092(9)
C24 0.0413(13) 0.0373(14) 0.0366(13) -0.0017(10) 0.0021(11) -0.0203(11)
C25 0.0391(14) 0.0611(19) 0.0424(15) -0.0088(13) 0.0065(12) -0.0308(13)
C26 0.0286(12) 0.077(2) 0.0422(15) -0.0054(14) -0.0029(11) -0.0270(13)
C27 0.0269(11) 0.0525(16) 0.0330(12) -0.0023(11) -0.0039(10) -0.0148(11)
C28 0.0279(10) 0.0245(10) 0.0270(10) -0.0017(8) 0.0010(8) -0.0121(8)
C29 0.0345(12) 0.0250(11) 0.0365(12) -0.0053(9) 0.0018(10) -0.0088(9)
C30 0.0436(14) 0.0326(13) 0.0451(15) -0.0153(11) 0.0092(12) -0.0138(11)
C31 0.0608(18) 0.0459(16) 0.0318(13) -0.0136(11) 0.0059(13) -0.0301(14)
C32 0.0506(15) 0.0453(15) 0.0304(12) -0.0009(11) -0.0089(12) -0.0232(13)
C33 0.0350(12) 0.0297(12) 0.0315(12) -0.0024(9) -0.0053(10) -0.0121(10)
C34 0.0357(12) 0.0222(10) 0.0322(11) -0.0021(8) 0.0058(9) -0.0144(9)
C35 0.0576(17) 0.0349(14) 0.0474(15) -0.0141(11) 0.0195(13) -0.0309(13)
C36 0.076(2) 0.0317(15) 0.082(2) -0.0239(16) 0.044(2) -0.0316(16)
C37 0.070(2) 0.0215(14) 0.108(3) 0.0080(17) 0.052(2) -0.0031(14)
C38 0.0501(17) 0.0417(17) 0.075(2) 0.0272(16) 0.0131(17) 0.0019(14)
C39 0.0418(14) 0.0299(13) 0.0445(15) 0.0084(11) 0.0066(12) -0.0042(11)
C40 0.0267(10) 0.0210(10) 0.0275(10) -0.0012(8) -0.0065(8) -0.0089(8)
C41 0.0359(12) 0.0304(12) 0.0321(12) -0.0038(9) -0.0039(10) -0.0175(10)
C42 0.0399(13) 0.0356(14) 0.0467(15) 0.0021(11) -0.0022(12) -0.0216(11)
C43 0.0323(12) 0.0406(14) 0.0371(13) 0.0038(11) 0.0017(10) -0.0098(11)
C44 0.0333(12) 0.0456(15) 0.0277(11) -0.0042(10) -0.0033(10) -0.0099(11)
C45 0.0314(11) 0.0330(12) 0.0312(11) -0.0052(9) -0.0061(9) -0.0130(9)

loop_
_atom_type_symbol
_atom_type_description
_atom_type_scat_dispersion_real
_atom_type_scat_dispersion_imag
_atom_type_scat_source
C C 0.0033 0.0016 'International Tables Vol C Tables 4.2.6.8 and 6.1.1.4'
H H 0.0000 0.0000 'International Tables Vol C Tables 4.2.6.8 and 6.1.1.4'
B B 0.0013 0.0007 'International Tables Vol C Tables 4.2.6.8 and 6.1.1.4'
N N 0.0061 0.0033 'International Tables Vol C Tables 4.2.6.8 and 6.1.1.4'
O O 0.0106 0.0060 'International Tables Vol C Tables 4.2.6.8 and 6.1.1.4'
F F 0.0171 0.0103 'International Tables Vol C Tables 4.2.6.8 and 6.1.1.4'
P P 0.1023 0.0942 'International Tables Vol C Tables 4.2.6.8 and 6.1.1.4'
W W -0.8490 6.8722 'International Tables Vol C Tables 4.2.6.8 and 6.1.1.4'
Cl Cl 0.1484 0.1585 'International Tables Vol C Tables 4.2.6.8 and 6.1.1.4'

loop_
_geom_angle_atom_site_label_1
_geom_angle_atom_site_label_2
_geom_angle_atom_site_label_3
_geom_angle
_geom_angle_site_symmetry_1
_geom_angle_site_symmetry_3
_geom_angle_publ_flag
C3 W1 F1 95.71(9) . . ?
C3 W1 C1 109.85(9) . . ?
F1 W1 C1 105.95(7) . . ?
C3 W1 C2 72.98(9) . . ?
F1 W1 C2 103.09(7) . . ?
C1 W1 C2 37.55(8) . . ?
C3 W1 N5 91.00(9) . . ?
F1 W1 N5 159.66(7) . . ?
C1 W1 N5 89.64(8) . . ?
C2 W1 N5 97.24(8) . . ?
C3 W1 N3 166.60(8) . . ?
F1 W1 N3 79.84(6) . . ?
C1 W1 N3 83.55(8) . . ?
C2 W1 N3 120.26(7) . . ?
N5 W1 N3 89.25(7) . . ?
C3 W1 N1 87.52(8) . . ?
F1 W1 N1 84.33(6) . . ?
C1 W1 N1 158.31(8) . . ?
C2 W1 N1 159.62(8) . . ?
N5 W1 N1 76.78(7) . . ?
N3 W1 N1 79.50(6) . . ?
C1 P1 C22 106.61(10) . . ?
C1 P1 C28 103.79(10) . . ?
C22 P1 C28 98.55(10) . . ?
C2 P2 C40 105.29(10) . . ?
C2 P2 C34 101.78(11) . . ?
C40 P2 C34 99.00(10) . . ?
C5 N1 N2 107.02(17) . . ?
C5 N1 W1 132.34(15) . . ?
N2 N1 W1 119.64(13) . . ?
C7 N2 N1 109.25(18) . . ?
C7 N2 B1 130.20(19) . . ?
N1 N2 B1 120.04(17) . . ?
C11 N3 N4 106.73(17) . . ?
C11 N3 W1 132.56(14) . . ?
N4 N3 W1 120.70(13) . . ?
C13 N4 N3 109.34(18) . . ?
C13 N4 B1 130.55(19) . . ?
N3 N4 B1 119.14(17) . . ?
C17 N5 N6 106.63(18) . . ?
C17 N5 W1 133.65(16) . . ?
N6 N5 W1 119.50(14) . . ?
C19 N6 N5 109.19(19) . . ?
C19 N6 B1 129.4(2) . . ?
N5 N6 B1 119.79(17) . . ?
N4 B1 N6 111.35(18) . . ?
N4 B1 N2 107.75(18) . . ?
N6 B1 N2 107.67(18) . . ?
N4 B1 H1 110.0 . . ?
N6 B1 H1 110.0 . . ?
N2 B1 H1 110.0 . . ?
C2 C1 P1 139.25(17) . . ?
C2 C1 W1 72.37(12) . . ?
P1 C1 W1 147.11(13) . . ?
C1 C2 P2 139.35(17) . . ?
C1 C2 W1 70.08(13) . . ?
P2 C2 W1 150.37(12) . . ?
O1 C3 W1 178.0(2) . . ?
C5 C4 H4A 109.5 . . ?
C5 C4 H4B 109.5 . . ?
H4A C4 H4B 109.5 . . ?
C5 C4 H4C 109.5 . . ?
H4A C4 H4C 109.5 . . ?
H4B C4 H4C 109.5 . . ?
N1 C5 C6 109.8(2) . . ?
N1 C5 C4 123.4(2) . . ?
C6 C5 C4 126.8(2) . . ?
C7 C6 C5 105.5(2) . . ?
C7 C6 C9 127.5(2) . . ?
C5 C6 C9 126.9(2) . . ?
N2 C7 C6 108.4(2) . . ?
N2 C7 C8 122.5(2) . . ?
C6 C7 C8 129.1(2) . . ?
C7 C8 H8A 109.5 . . ?
C7 C8 H8B 109.5 . . ?
H8A C8 H8B 109.5 . . ?
C7 C8 H8C 109.5 . . ?
H8A C8 H8C 109.5 . . ?
H8B C8 H8C 109.5 . . ?
C6 C9 H9A 109.5 . . ?
C6 C9 H9B 109.5 . . ?
H9A C9 H9B 109.5 . . ?
C6 C9 H9C 109.5 . . ?
H9A C9 H9C 109.5 . . ?
H9B C9 H9C 109.5 . . ?
C11 C10 H10A 109.5 . . ?
C11 C10 H10B 109.5 . . ?
H10A C10 H10B 109.5 . . ?
C11 C10 H10C 109.5 . . ?
H10A C10 H10C 109.5 . . ?
H10B C10 H10C 109.5 . . ?
N3 C11 C12 110.3(2) . . ?
N3 C11 C10 123.43(19) . . ?
C12 C11 C10 126.3(2) . . ?
C13 C12 C11 105.3(2) . . ?
C13 C12 C15 127.2(2) . . ?
C11 C12 C15 127.4(2) . . ?
N4 C13 C12 108.3(2) . . ?
N4 C13 C14 122.5(2) . . ?
C12 C13 C14 129.2(2) . . ?
C13 C14 H14A 109.5 . . ?
C13 C14 H14B 109.5 . . ?
H14A C14 H14B 109.5 . . ?
C13 C14 H14C 109.5 . . ?
H14A C14 H14C 109.5 . . ?
H14B C14 H14C 109.5 . . ?
C12 C15 H15A 109.5 . . ?
C12 C15 H15B 109.5 . . ?
H15A C15 H15B 109.5 . . ?
C12 C15 H15C 109.5 . . ?
H15A C15 H15C 109.5 . . ?
H15B C15 H15C 109.5 . . ?
C17 C16 H16A 109.5 . . ?
C17 C16 H16B 109.5 . . ?
H16A C16 H16B 109.5 . . ?
C17 C16 H16C 109.5 . . ?
H16A C16 H16C 109.5 . . ?
H16B C16 H16C 109.5 . . ?
N5 C17 C18 110.3(2) . . ?
N5 C17 C16 123.5(2) . . ?
C18 C17 C16 126.1(2) . . ?
C19 C18 C17 105.5(2) . . ?
C19 C18 C21 126.8(2) . . ?
C17 C18 C21 127.5(3) . . ?
N6 C19 C18 108.3(2) . . ?
N6 C19 C20 122.5(2) . . ?
C18 C19 C20 129.1(2) . . ?
C19 C20 H20A 109.5 . . ?
C19 C20 H20B 109.5 . . ?
H20A C20 H20B 109.5 . . ?
C19 C20 H20C 109.5 . . ?
H20A C20 H20C 109.5 . . ?
H20B C20 H20C 109.5 . . ?
C18 C21 H21A 109.5 . . ?
C18 C21 H21B 109.5 . . ?
H21A C21 H21B 109.5 . . ?
C18 C21 H21C 109.5 . . ?
H21A C21 H21C 109.5 . . ?
H21B C21 H21C 109.5 . . ?
C23 C22 C27 118.3(2) . . ?
C23 C22 P1 124.88(18) . . ?
C27 C22 P1 116.62(19) . . ?
C24 C23 C22 120.7(2) . . ?
C24 C23 H23 119.6 . . ?
C22 C23 H23 119.6 . . ?
C23 C24 C25 120.4(3) . . ?
C23 C24 H24 119.8 . . ?
C25 C24 H24 119.8 . . ?
C26 C25 C24 119.6(3) . . ?
C26 C25 H25 120.2 . . ?
C24 C25 H25 120.2 . . ?
C25 C26 C27 120.0(3) . . ?
C25 C26 H26 120.0 . . ?
C27 C26 H26 120.0 . . ?
C26 C27 C22 121.0(3) . . ?
C26 C27 H27 119.5 . . ?
C22 C27 H27 119.5 . . ?
C33 C28 C29 118.6(2) . . ?
C33 C28 P1 125.38(17) . . ?
C29 C28 P1 116.00(19) . . ?
C30 C29 C28 121.2(3) . . ?
C30 C29 H29 119.4 . . ?
C28 C29 H29 119.4 . . ?
C29 C30 C31 120.2(2) . . ?
C29 C30 H30 119.9 . . ?
C31 C30 H30 119.9 . . ?
C32 C31 C30 119.4(2) . . ?
C32 C31 H31 120.3 . . ?
C30 C31 H31 120.3 . . ?
C31 C32 C33 120.4(3) . . ?
C31 C32 H32 119.8 . . ?
C33 C32 H32 119.8 . . ?
C28 C33 C32 120.2(2) . . ?
C28 C33 H33 119.9 . . ?
C32 C33 H33 119.9 . . ?
C39 C34 C35 119.3(2) . . ?
C39 C34 P2 122.72(19) . . ?
C35 C34 P2 117.9(2) . . ?
C34 C35 C36 120.1(3) . . ?
C34 C35 H35 120.0 . . ?
C36 C35 H35 120.0 . . ?
C37 C36 C35 120.0(3) . . ?
C37 C36 H36 120.0 . . ?
C35 C36 H36 120.0 . . ?
C36 C37 C38 120.7(3) . . ?
C36 C37 H37 119.7 . . ?
C38 C37 H37 119.7 . . ?
C37 C38 C39 119.3(4) . . ?
C37 C38 H38 120.3 . . ?
C39 C38 H38 120.3 . . ?
C34 C39 C38 120.5(3) . . ?
C34 C39 H39 119.8 . . ?
C38 C39 H39 119.8 . . ?
C41 C40 C45 118.3(2) . . ?
C41 C40 P2 115.43(16) . . ?
C45 C40 P2 126.28(18) . . ?
C42 C41 C40 121.0(2) . . ?
C42 C41 H41 119.5 . . ?
C40 C41 H41 119.5 . . ?
C41 C42 C43 120.1(2) . . ?
C41 C42 H42 120.0 . . ?
C43 C42 H42 120.0 . . ?
C44 C43 C42 119.7(2) . . ?
C44 C43 H43 120.2 . . ?
C42 C43 H43 120.2 . . ?
C43 C44 C45 120.4(2) . . ?
C43 C44 H44 119.8 . . ?
C45 C44 H44 119.8 . . ?
C44 C45 C40 120.6(2) . . ?
C44 C45 H45 119.7 . . ?
C40 C45 H45 119.7 . . ?

loop_
_geom_bond_atom_site_label_1
_geom_bond_atom_site_label_2
_geom_bond_distance
_geom_bond_site_symmetry_2
_geom_bond_publ_flag
W1 C3 1.958(2) . ?
W1 F1 1.9618(15) . ?
W1 C1 2.048(2) . ?
W1 C2 2.076(2) . ?
W1 N5 2.1954(19) . ?
W1 N3 2.2231(18) . ?
W1 N1 2.2376(18) . ?
P1 C1 1.786(2) . ?
P1 C22 1.832(2) . ?
P1 C28 1.833(2) . ?
P2 C2 1.795(2) . ?
P2 C40 1.829(2) . ?
P2 C34 1.833(2) . ?
O1 C3 1.158(3) . ?
N1 C5 1.338(3) . ?
N1 N2 1.376(2) . ?
N2 C7 1.347(3) . ?
N2 B1 1.545(3) . ?
N3 C11 1.338(3) . ?
N3 N4 1.370(2) . ?
N4 C13 1.356(3) . ?
N4 B1 1.529(3) . ?
N5 C17 1.352(3) . ?
N5 N6 1.377(3) . ?
N6 C19 1.359(3) . ?
N6 B1 1.534(3) . ?
B1 H1 1.0000 . ?
C1 C2 1.327(3) . ?
C4 C5 1.494(3) . ?
C4 H4A 0.9800 . ?
C4 H4B 0.9800 . ?
C4 H4C 0.9800 . ?
C5 C6 1.395(3) . ?
C6 C7 1.382(3) . ?
C6 C9 1.505(3) . ?
C7 C8 1.497(3) . ?
C8 H8A 0.9800 . ?
C8 H8B 0.9800 . ?
C8 H8C 0.9800 . ?
C9 H9A 0.9800 . ?
C9 H9B 0.9800 . ?
C9 H9C 0.9800 . ?
C10 C11 1.497(3) . ?
C10 H10A 0.9800 . ?
C10 H10B 0.9800 . ?
C10 H10C 0.9800 . ?
C11 C12 1.395(3) . ?
C12 C13 1.377(3) . ?
C12 C15 1.499(3) . ?
C13 C14 1.496(3) . ?
C14 H14A 0.9800 . ?
C14 H14B 0.9800 . ?
C14 H14C 0.9800 . ?
C15 H15A 0.9800 . ?
C15 H15B 0.9800 . ?
C15 H15C 0.9800 . ?
C16 C17 1.492(3) . ?
C16 H16A 0.9800 . ?
C16 H16B 0.9800 . ?
C16 H16C 0.9800 . ?
C17 C18 1.388(3) . ?
C18 C19 1.389(4) . ?
C18 C21 1.505(4) . ?
C19 C20 1.492(3) . ?
C20 H20A 0.9800 . ?
C20 H20B 0.9800 . ?
C20 H20C 0.9800 . ?
C21 H21A 0.9800 . ?
C21 H21B 0.9800 . ?
C21 H21C 0.9800 . ?
C22 C23 1.389(3) . ?
C22 C27 1.393(3) . ?
C23 C24 1.380(3) . ?
C23 H23 0.9500 . ?
C24 C25 1.393(4) . ?
C24 H24 0.9500 . ?
C25 C26 1.372(4) . ?
C25 H25 0.9500 . ?
C26 C27 1.392(4) . ?
C26 H26 0.9500 . ?
C27 H27 0.9500 . ?
C28 C33 1.387(3) . ?
C28 C29 1.393(3) . ?
C29 C30 1.380(4) . ?
C29 H29 0.9500 . ?
C30 C31 1.384(4) . ?
C30 H30 0.9500 . ?
C31 C32 1.382(4) . ?
C31 H31 0.9500 . ?
C32 C33 1.399(3) . ?
C32 H32 0.9500 . ?
C33 H33 0.9500 . ?
C34 C39 1.388(4) . ?
C34 C35 1.387(3) . ?
C35 C36 1.393(4) . ?
C35 H35 0.9500 . ?
C36 C37 1.369(6) . ?
C36 H36 0.9500 . ?
C37 C38 1.385(6) . ?
C37 H37 0.9500 . ?
C38 C39 1.390(4) . ?
C38 H38 0.9500 . ?
C39 H39 0.9500 . ?
C40 C41 1.394(3) . ?
C40 C45 1.395(3) . ?
C41 C42 1.384(3) . ?
C41 H41 0.9500 . ?
C42 C43 1.386(4) . ?
C42 H42 0.9500 . ?
C43 C44 1.379(4) . ?
C43 H43 0.9500 . ?
C44 C45 1.389(3) . ?
C44 H44 0.9500 . ?
C45 H45 0.9500 . ?

loop_
_geom_torsion_atom_site_label_1
_geom_torsion_atom_site_label_2
_geom_torsion_atom_site_label_3
_geom_torsion_atom_site_label_4
_geom_torsion
_geom_torsion_site_symmetry_1
_geom_torsion_site_symmetry_2
_geom_torsion_site_symmetry_3
_geom_torsion_site_symmetry_4
_geom_torsion_publ_flag
C5 N1 N2 C7 -0.5(3) . . . . ?
W1 N1 N2 C7 169.40(15) . . . . ?
C5 N1 N2 B1 -173.1(2) . . . . ?
W1 N1 N2 B1 -3.2(3) . . . . ?
C11 N3 N4 C13 -0.2(2) . . . . ?
W1 N3 N4 C13 179.64(14) . . . . ?
C11 N3 N4 B1 169.67(18) . . . . ?
W1 N3 N4 B1 -10.5(2) . . . . ?
C17 N5 N6 C19 0.8(2) . . . . ?
W1 N5 N6 C19 -174.53(14) . . . . ?
C17 N5 N6 B1 -165.94(18) . . . . ?
W1 N5 N6 B1 18.7(2) . . . . ?
C13 N4 B1 N6 -129.3(2) . . . . ?
N3 N4 B1 N6 63.3(2) . . . . ?
C13 N4 B1 N2 112.8(2) . . . . ?
N3 N4 B1 N2 -54.6(2) . . . . ?
C19 N6 B1 N4 127.1(2) . . . . ?
N5 N6 B1 N4 -69.2(2) . . . . ?
C19 N6 B1 N2 -115.0(2) . . . . ?
N5 N6 B1 N2 48.7(2) . . . . ?
C7 N2 B1 N4 -107.9(3) . . . . ?
N1 N2 B1 N4 62.9(2) . . . . ?
C7 N2 B1 N6 131.9(2) . . . . ?
N1 N2 B1 N6 -57.3(3) . . . . ?
C22 P1 C1 C2 -156.8(3) . . . . ?
C28 P1 C1 C2 -53.3(3) . . . . ?
C22 P1 C1 W1 43.2(3) . . . . ?
C28 P1 C1 W1 146.7(2) . . . . ?
P1 C1 C2 P2 15.5(5) . . . . ?
W1 C1 C2 P2 -175.7(3) . . . . ?
P1 C1 C2 W1 -168.8(3) . . . . ?
C40 P2 C2 C1 -131.8(3) . . . . ?
C34 P2 C2 C1 -28.9(3) . . . . ?
C40 P2 C2 W1 56.4(3) . . . . ?
C34 P2 C2 W1 159.3(2) . . . . ?
N2 N1 C5 C6 0.7(3) . . . . ?
W1 N1 C5 C6 -167.39(17) . . . . ?
N2 N1 C5 C4 -179.9(2) . . . . ?
W1 N1 C5 C4 12.0(4) . . . . ?
N1 C5 C6 C7 -0.7(3) . . . . ?
C4 C5 C6 C7 180.0(3) . . . . ?
N1 C5 C6 C9 176.3(3) . . . . ?
C4 C5 C6 C9 -3.0(5) . . . . ?
N1 N2 C7 C6 0.1(3) . . . . ?
B1 N2 C7 C6 171.7(2) . . . . ?
N1 N2 C7 C8 -178.0(2) . . . . ?
B1 N2 C7 C8 -6.4(4) . . . . ?
C5 C6 C7 N2 0.3(3) . . . . ?
C9 C6 C7 N2 -176.6(3) . . . . ?
C5 C6 C7 C8 178.3(3) . . . . ?
C9 C6 C7 C8 1.3(5) . . . . ?
N4 N3 C11 C12 0.2(2) . . . . ?
W1 N3 C11 C12 -179.68(15) . . . . ?
N4 N3 C11 C10 179.99(19) . . . . ?
W1 N3 C11 C10 0.1(3) . . . . ?
N3 C11 C12 C13 -0.1(2) . . . . ?
C10 C11 C12 C13 -179.9(2) . . . . ?
N3 C11 C12 C15 177.2(2) . . . . ?
C10 C11 C12 C15 -2.6(4) . . . . ?
N3 N4 C13 C12 0.2(2) . . . . ?
B1 N4 C13 C12 -168.2(2) . . . . ?
N3 N4 C13 C14 -179.4(2) . . . . ?
B1 N4 C13 C14 12.2(4) . . . . ?
C11 C12 C13 N4 -0.1(3) . . . . ?
C15 C12 C13 N4 -177.3(2) . . . . ?
C11 C12 C13 C14 179.5(2) . . . . ?
C15 C12 C13 C14 2.3(4) . . . . ?
N6 N5 C17 C18 -1.2(2) . . . . ?
W1 N5 C17 C18 173.13(15) . . . . ?
N6 N5 C17 C16 176.8(2) . . . . ?
W1 N5 C17 C16 -8.9(3) . . . . ?
N5 C17 C18 C19 1.2(3) . . . . ?
C16 C17 C18 C19 -176.7(2) . . . . ?
N5 C17 C18 C21 177.5(2) . . . . ?
C16 C17 C18 C21 -0.4(4) . . . . ?
N5 N6 C19 C18 -0.1(2) . . . . ?
B1 N6 C19 C18 165.0(2) . . . . ?
N5 N6 C19 C20 179.9(2) . . . . ?
B1 N6 C19 C20 -15.0(4) . . . . ?
C17 C18 C19 N6 -0.7(3) . . . . ?
C21 C18 C19 N6 -177.0(2) . . . . ?
C17 C18 C19 C20 179.3(3) . . . . ?
C21 C18 C19 C20 3.0(4) . . . . ?
C1 P1 C22 C23 49.0(2) . . . . ?
C28 P1 C22 C23 -58.2(2) . . . . ?
C1 P1 C22 C27 -136.53(18) . . . . ?
C28 P1 C22 C27 116.24(19) . . . . ?
C27 C22 C23 C24 -0.2(3) . . . . ?
P1 C22 C23 C24 174.24(19) . . . . ?
C22 C23 C24 C25 0.3(4) . . . . ?
C23 C24 C25 C26 0.2(4) . . . . ?
C24 C25 C26 C27 -0.8(4) . . . . ?
C25 C26 C27 C22 0.9(4) . . . . ?
C23 C22 C27 C26 -0.5(4) . . . . ?
P1 C22 C27 C26 -175.3(2) . . . . ?
C1 P1 C28 C33 -25.6(2) . . . . ?
C22 P1 C28 C33 84.0(2) . . . . ?
C1 P1 C28 C29 156.37(18) . . . . ?
C22 P1 C28 C29 -94.09(19) . . . . ?
C33 C28 C29 C30 -0.6(4) . . . . ?
P1 C28 C29 C30 177.6(2) . . . . ?
C28 C29 C30 C31 0.9(4) . . . . ?
C29 C30 C31 C32 -0.3(4) . . . . ?
C30 C31 C32 C33 -0.5(4) . . . . ?
C29 C28 C33 C32 -0.2(4) . . . . ?
P1 C28 C33 C32 -178.21(19) . . . . ?
C31 C32 C33 C28 0.8(4) . . . . ?
C2 P2 C34 C39 -48.0(2) . . . . ?
C40 P2 C34 C39 59.8(2) . . . . ?
C2 P2 C34 C35 132.31(19) . . . . ?
C40 P2 C34 C35 -119.89(19) . . . . ?
C39 C34 C35 C36 0.0(4) . . . . ?
P2 C34 C35 C36 179.8(2) . . . . ?
C34 C35 C36 C37 0.5(4) . . . . ?
C35 C36 C37 C38 0.1(5) . . . . ?
C36 C37 C38 C39 -1.2(5) . . . . ?
C35 C34 C39 C38 -1.2(4) . . . . ?
P2 C34 C39 C38 179.1(2) . . . . ?
C37 C38 C39 C34 1.8(5) . . . . ?
C2 P2 C40 C41 -176.91(17) . . . . ?
C34 P2 C40 C41 78.16(19) . . . . ?
C2 P2 C40 C45 4.5(2) . . . . ?
C34 P2 C40 C45 -100.5(2) . . . . ?
C45 C40 C41 C42 1.2(4) . . . . ?
P2 C40 C41 C42 -177.6(2) . . . . ?
C40 C41 C42 C43 -0.9(4) . . . . ?
C41 C42 C43 C44 -0.5(4) . . . . ?
C42 C43 C44 C45 1.6(4) . . . . ?
C43 C44 C45 C40 -1.3(4) . . . . ?
C41 C40 C45 C44 -0.1(3) . . . . ?
P2 C40 C45 C44 178.52(19) . . . . ?

loop_
_platon_squeeze_void_nr
_platon_squeeze_void_average_x
_platon_squeeze_void_average_y
_platon_squeeze_void_average_z
_platon_squeeze_void_volume
_platon_squeeze_void_count_electrons
_platon_squeeze_void_content
1 -0.044 0.500 0.044 542 232 ' '
